data_4134810
loop_
_publ_author_name
'Han, Xiao-Ni'
'Han, Ying'
'Chen, Chuan-Feng'

_publ_section_title
;
 Pagoda[4]arene and <i>i</i>-Pagoda[4]arene.
;
_journal_name_full 'Journal of the American Chemical Society'
_journal_paper_doi 10.1021/jacs.0c00624
_journal_year 2020
_chemical_formula_moiety 'C68 H56 O8, C6 H8 N2'
_chemical_formula_sum 'C74 H64 N2 O8'
_chemical_formula_weight 1109.27
_space_group_crystal_system monoclinic
_space_group_IT_number 14
_space_group_name_Hall '-P 2ybc'
_space_group_name_H-M_alt 'P 1 21/c 1'
_atom_sites_solution_hydrogens geom
_atom_sites_solution_primary direct
_audit_creation_date 2020-03-19
_audit_creation_method
;
Olex2 1.2
(compiled 2017.08.10 svn.r3458 for OlexSys, GUI svn.r5381)
;
_cell_angle_alpha 90
_cell_angle_beta 100.874(2)
_cell_angle_gamma 90
_cell_formula_units_Z 4
_cell_length_a 12.1031(2)
_cell_length_b 21.4125(4)
_cell_length_c 25.1008(4)
_cell_measurement_reflns_used 14548
_cell_measurement_temperature 169.99(13)
_cell_measurement_theta_max 71.4810
_cell_measurement_theta_min 2.7350
_cell_volume 6388.26(19)
_computing_cell_refinement 'CrysAlisPro 1.171.40.14e (Rigaku OD, 2018)'
_computing_data_collection 'CrysAlisPro 1.171.40.14e (Rigaku OD, 2018)'
_computing_data_reduction 'CrysAlisPro 1.171.40.14e (Rigaku OD, 2018)'
_computing_molecular_graphics 'Olex2 (Dolomanov et al., 2009)'
_computing_publication_material 'Olex2 (Dolomanov et al., 2009)'
_computing_structure_refinement 'XH (Sheldrick, 2008)'
_computing_structure_solution 'SIR2004 (Burla et al., 2007)'
_diffrn_ambient_environment N~2~
_diffrn_ambient_temperature 169.99(13)
_diffrn_detector 'CCD plate'
_diffrn_detector_type HyPix
_diffrn_measured_fraction_theta_full 0.986
_diffrn_measured_fraction_theta_max 0.946
_diffrn_measurement_details
;
List of Runs (angles in degrees, time in seconds):

  # Type    Start    End  Width  t~exp~   \w     \q     \k     \f   Frames
--------------------------------------------------------------------------
  1  \w     54.00 117.00   0.50    0.67    --   46.95  38.00 -60.00  126
  2  \w    100.00 126.00   0.50    2.60    --  103.25 111.00 -62.00   52
  3  \w     87.00 169.00   0.50    2.60    --  103.25  61.00   0.00  164
  4  \w     92.00 162.00   0.50    2.60    --  103.25  45.00  30.00  140
  5  \w     31.00 111.00   0.50    2.60    --  103.25-111.00-156.00  160
  6  \w     32.00  89.00   0.50    2.60    --  103.25 -94.00 -30.00  114
  7  \w     16.00  55.00   0.50    0.67    --   46.95-111.00-156.00   78
  8  \w     33.00 112.00   0.50    2.60    --  103.25 -45.00-180.00  158
  9  \w     39.00 115.00   0.50    2.60    --  103.25 -30.00-180.00  152
 10  \w    -83.00 -33.00   0.50    0.67    --  -46.95 111.00 -62.00  100
 11  \w    -58.00 -31.00   0.50    2.60    --  -99.00 125.00  30.00   54
 12  \w   -111.00 -84.00   0.50    2.60    --  -99.00 111.00 -62.00   54
 13  \w   -116.00 -91.00   0.50    2.60    --  -99.00 125.00  30.00   50
 14  \w   -166.00-136.00   0.50    2.60    --  -99.00 -45.00 120.00   60
 15  \w   -106.00 -79.00   0.50    0.67    --  -46.95-125.00  60.00   54
 16  \w   -118.00 -71.00   0.50    0.67    --  -46.95-125.00 -30.00   94
 17  \w   -119.00 -94.00   0.50    0.67    --  -46.95-125.00-120.00   50
 18  \w   -136.00 -80.00   0.50    2.60    --  -99.00-111.00-156.00  112
 19  \w   -166.00-139.00   0.50    2.60    --  -99.00-111.00-156.00   54
 20  \w   -118.00 -24.00   0.50    0.67    --  -46.95 -77.00 150.00  188
;
_diffrn_measurement_device 'four-circle diffractometer'
_diffrn_measurement_device_type 'XtaLAB Synergy R, HyPix'
_diffrn_measurement_method '\w scans'
_diffrn_orient_matrix_type 'CrysAlisPro convention (1999,Acta A55,543-557)'
_diffrn_orient_matrix_UB_11 -0.0842927000
_diffrn_orient_matrix_UB_12 -0.0231724000
_diffrn_orient_matrix_UB_13 0.0345436000
_diffrn_orient_matrix_UB_21 0.0073552000
_diffrn_orient_matrix_UB_22 -0.0664473000
_diffrn_orient_matrix_UB_23 -0.0225928000
_diffrn_orient_matrix_UB_31 0.0981769000
_diffrn_orient_matrix_UB_32 -0.0149320000
_diffrn_orient_matrix_UB_33 0.0469474000
_diffrn_radiation_monochromator mirror
_diffrn_radiation_probe x-ray
_diffrn_radiation_type CuK\a
_diffrn_radiation_wavelength 1.54184
_diffrn_reflns_av_R_equivalents 0.0376
_diffrn_reflns_av_unetI/netI 0.0307
_diffrn_reflns_Laue_measured_fraction_full 0.986
_diffrn_reflns_Laue_measured_fraction_max 0.946
_diffrn_reflns_limit_h_max 15
_diffrn_reflns_limit_h_min -15
_diffrn_reflns_limit_k_max 25
_diffrn_reflns_limit_k_min -26
_diffrn_reflns_limit_l_max 31
_diffrn_reflns_limit_l_min -31
_diffrn_reflns_number 44396
_diffrn_reflns_point_group_measured_fraction_full 0.986
_diffrn_reflns_point_group_measured_fraction_max 0.946
_diffrn_reflns_theta_full 67.684
_diffrn_reflns_theta_max 75.693
_diffrn_reflns_theta_min 2.733
_diffrn_source 'Rotating-anode X-ray tube'
_diffrn_source_type 'PhotonJet R (Cu) X-ray Source'
_exptl_absorpt_coefficient_mu 0.593
_exptl_absorpt_correction_T_max 1.00000
_exptl_absorpt_correction_T_min 0.58436
_exptl_absorpt_correction_type multi-scan
_exptl_absorpt_process_details
;
CrysAlisPro 1.171.40.14e (Rigaku Oxford Diffraction, 2018)
Empirical absorption correction using spherical harmonics,
 implemented in SCALE3 ABSPACK scaling algorithm.
;
_exptl_crystal_colour 'light yellow'
_exptl_crystal_density_diffrn 1.153
_exptl_crystal_description needle
_exptl_crystal_F_000 2344
_exptl_crystal_size_max 0.28
_exptl_crystal_size_mid 0.25
_exptl_crystal_size_min 0.21
_refine_diff_density_max 1.121
_refine_diff_density_min -0.331
_refine_diff_density_rms 0.108
_refine_ls_extinction_method none
_refine_ls_goodness_of_fit_ref 2.663
_refine_ls_hydrogen_treatment constr
_refine_ls_matrix_type full
_refine_ls_number_parameters 765
_refine_ls_number_reflns 12565
_refine_ls_number_restraints 0
_refine_ls_restrained_S_all 2.663
_refine_ls_R_factor_all 0.1555
_refine_ls_R_factor_gt 0.1396
_refine_ls_shift/su_max 0.001
_refine_ls_shift/su_mean 0.000
_refine_ls_structure_factor_coef Fsqd
_refine_ls_weighting_details 'w=1/[\s^2^(Fo^2^)+(0.1000P)^2^] where P=(Fo^2^+2Fc^2^)/3'
_refine_ls_weighting_scheme calc
_refine_ls_wR_factor_gt 0.3588
_refine_ls_wR_factor_ref 0.3680
_reflns_Friedel_coverage 0.000
_reflns_number_gt 9825
_reflns_number_total 12565
_reflns_threshold_expression 'I > 2\s(I)'
_cod_data_source_file ja0c00624_si_006.cif
_cod_data_source_block tx1579_sq
_cod_database_code 4134810
_shelx_shelxl_version_number 2018/3
_chemical_oxdiff_formula CHON
_shelx_space_group_comment
;
The symmetry employed for this shelxl refinement is uniquely defined
by the following loop, which should always be used as a source of
symmetry information in preference to the above space-group names.
They are only intended as comments.
;
_reflns_odcompleteness_completeness 99.80
_reflns_odcompleteness_iscentric 1
_reflns_odcompleteness_theta 66.97
_olex2_refinement_description
;
1. Fixed Uiso
 At 1.2 times of:
  All C(H) groups, All C(H,H) groups
 At 1.5 times of:
  All C(H,H,H) groups
2.a Secondary CH2 refined with riding coordinates:
 C17(H17A,H17B), C34(H34A,H34B), C51(H51A,H51B), C68(H68A,H68B), C70(H70A,
 H70B), C71(H71A,H71B), C72(H72A,H72B), C73(H73A,H73B)
2.b Aromatic/amide H refined with riding coordinates:
 C3(H3), C4(H4), C6(H6), C10(H10), C11(H11), C13(H13), C20(H20), C21(H21),
 C23(H23), C27(H27), C28(H28), C30(H30), C37(H37), C39(H39), C40(H40), C44(H44),
  C46(H46), C47(H47), C54(H54), C55(H55), C57(H57), C61(H61), C62(H62), C64(H64)
2.c Idealised Me refined as rotating group:
 C15(H15A,H15B,H15C), C16(H16A,H16B,H16C), C32(H32A,H32B,H32C), C33(H33A,H33B,
 H33C), C49(H49A,H49B,H49C), C50(H50A,H50B,H50C), C66(H66A,H66B,H66C), C67(H67A,
 H67B,H67C)
;
_olex2_submission_special_instructions 'No special instructions were received'
_oxdiff_exptl_absorpt_empirical_details
;
Empirical correction (ABSPACK) includes:
- Absorption correction using spherical harmonics
- Frame scaling
;
_oxdiff_exptl_absorpt_empirical_full_max 2.081
_oxdiff_exptl_absorpt_empirical_full_min 0.666

loop_
_space_group_symop_operation_xyz
'x, y, z'
'-x, y+1/2, -z+1/2'
'-x, -y, -z'
'x, -y-1/2, z-1/2'

loop_
_atom_site_label
_atom_site_type_symbol
_atom_site_fract_x
_atom_site_fract_y
_atom_site_fract_z
_atom_site_U_iso_or_equiv
_atom_site_adp_type
_atom_site_occupancy
_atom_site_site_symmetry_order
_atom_site_calc_flag
_atom_site_refinement_flags_posn
_atom_site_refinement_flags_adp
_atom_site_refinement_flags_occupancy
_atom_site_disorder_assembly
_atom_site_disorder_group
O1 O 0.2536(3) 0.76921(14) 0.48994(12) 0.0597(8) Uani 1 1 d . . . . .
O2 O 0.5187(3) 0.81198(15) 0.89141(12) 0.0643(8) Uani 1 1 d . . . . .
O3 O 0.5119(3) 0.59926(14) 0.76446(16) 0.0686(9) Uani 1 1 d . . . . .
O4 O 1.1618(3) 0.89229(14) 0.86552(13) 0.0600(8) Uani 1 1 d . . . . .
O5 O 1.1740(3) 0.67562(13) 0.74834(13) 0.0571(7) Uani 1 1 d . . . . .
O6 O 0.8394(3) 1.07696(13) 0.58690(11) 0.0587(8) Uani 1 1 d . . . . .
O7 O 0.9197(3) 0.86004(16) 0.47706(13) 0.0622(8) Uani 1 1 d . . . . .
O8 O 0.2134(2) 0.98474(13) 0.60293(13) 0.0544(7) Uani 1 1 d . . . . .
C1 C 0.2978(3) 0.81082(19) 0.57715(17) 0.0495(9) Uani 1 1 d . . . . .
C2 C 0.2934(4) 0.7600(2) 0.54389(18) 0.0571(10) Uani 1 1 d . . . . .
C3 C 0.3321(4) 0.7001(2) 0.5632(2) 0.0615(11) Uani 1 1 d . . . . .
H3 H 0.329075 0.666815 0.539147 0.074 Uiso 1 1 calc R . . . .
C4 C 0.3734(4) 0.6917(2) 0.6167(2) 0.0594(11) Uani 1 1 d . . . . .
H4 H 0.398365 0.652161 0.628848 0.071 Uiso 1 1 calc R . . . .
C5 C 0.3798(3) 0.74125(19) 0.65495(17) 0.0493(9) Uani 1 1 d . . . . .
C6 C 0.4225(3) 0.73359(18) 0.71065(19) 0.0515(10) Uani 1 1 d . . . . .
H6 H 0.450040 0.694697 0.723271 0.062 Uiso 1 1 calc R . . . .
C7 C 0.4249(3) 0.78159(19) 0.74695(15) 0.0463(9) Uani 1 1 d . . . . .
C8 C 0.4764(3) 0.7721(2) 0.80357(17) 0.0506(9) Uani 1 1 d . . . . .
C9 C 0.4732(4) 0.8213(2) 0.83784(17) 0.0527(9) Uani 1 1 d . . . . .
C10 C 0.4234(4) 0.8791(2) 0.82010(18) 0.0574(10) Uani 1 1 d . . . . .
H10 H 0.423362 0.911452 0.844809 0.069 Uiso 1 1 calc R . . . .
C11 C 0.3747(4) 0.8879(2) 0.76634(18) 0.0547(10) Uani 1 1 d . . . . .
H11 H 0.339860 0.925763 0.755586 0.066 Uiso 1 1 calc R . . . .
C12 C 0.3767(3) 0.83978(18) 0.72664(17) 0.0476(9) Uani 1 1 d . . . . .
C13 C 0.3346(3) 0.84807(18) 0.67147(18) 0.0497(9) Uani 1 1 d . . . . .
H13 H 0.303230 0.886354 0.659343 0.060 Uiso 1 1 calc R . . . .
C14 C 0.3383(3) 0.8008(2) 0.63432(16) 0.0486(9) Uani 1 1 d . . . . .
C15 C 0.2464(9) 0.7170(3) 0.4550(3) 0.126(3) Uani 1 1 d . . . . .
H15A H 0.232200 0.730898 0.417990 0.189 Uiso 1 1 calc GR . . . .
H15B H 0.186128 0.690314 0.460981 0.189 Uiso 1 1 calc GR . . . .
H15C H 0.315970 0.694230 0.462335 0.189 Uiso 1 1 calc GR . . . .
C16 C 0.5408(7) 0.8645(3) 0.9262(3) 0.095(2) Uani 1 1 d . . . . .
H16A H 0.589618 0.892926 0.912182 0.143 Uiso 1 1 calc GR . . . .
H16B H 0.576443 0.851018 0.961813 0.143 Uiso 1 1 calc GR . . . .
H16C H 0.471365 0.885208 0.928292 0.143 Uiso 1 1 calc GR . . . .
C17 C 0.5236(3) 0.70906(19) 0.82387(16) 0.0474(9) Uani 1 1 d . . . . .
H17A H 0.463101 0.678670 0.817251 0.057 Uiso 1 1 calc R . . . .
H17B H 0.549206 0.711730 0.862823 0.057 Uiso 1 1 calc R . . . .
C18 C 0.6223(4) 0.6844(2) 0.79805(18) 0.0544(10) Uani 1 1 d . . . . .
C19 C 0.6106(4) 0.6303(2) 0.7683(2) 0.0591(11) Uani 1 1 d . . . . .
C20 C 0.6993(4) 0.6069(2) 0.7429(2) 0.0627(11) Uani 1 1 d . . . . .
H20 H 0.687997 0.571109 0.721565 0.075 Uiso 1 1 calc R . . . .
C21 C 0.7994(4) 0.6371(2) 0.7503(2) 0.0617(11) Uani 1 1 d . . . . .
H21 H 0.855945 0.621177 0.733671 0.074 Uiso 1 1 calc R . . . .
C22 C 0.8220(4) 0.69234(18) 0.78238(15) 0.0470(8) Uani 1 1 d . . . . .
C23 C 0.9237(3) 0.72393(19) 0.79070(16) 0.0475(9) Uani 1 1 d . . . . .
H23 H 0.981924 0.708104 0.775288 0.057 Uiso 1 1 calc R . . . .
C24 C 0.9414(3) 0.7770(2) 0.82045(16) 0.0501(9) Uani 1 1 d . . . . .
C25 C 1.0487(3) 0.81060(19) 0.82711(16) 0.0492(9) Uani 1 1 d . . . . .
C26 C 1.0637(4) 0.8628(2) 0.85934(17) 0.0536(10) Uani 1 1 d . . . . .
C27 C 0.9756(4) 0.8840(2) 0.88589(18) 0.0585(10) Uani 1 1 d . . . . .
H27 H 0.987776 0.918896 0.908332 0.070 Uiso 1 1 calc R . . . .
C28 C 0.8761(4) 0.8547(2) 0.87907(18) 0.0579(10) Uani 1 1 d . . . . .
H28 H 0.820379 0.869965 0.896515 0.069 Uiso 1 1 calc R . . . .
C29 C 0.8537(4) 0.80018(19) 0.84534(15) 0.0519(9) Uani 1 1 d . . . . .
C30 C 0.7497(4) 0.7699(2) 0.83774(16) 0.0543(10) Uani 1 1 d . . . . .
H30 H 0.692772 0.786060 0.853963 0.065 Uiso 1 1 calc R . . . .
C31 C 0.7292(3) 0.71506(19) 0.80570(15) 0.0464(9) Uani 1 1 d . . . . .
C32 C 0.4993(6) 0.5402(3) 0.7404(5) 0.146(4) Uani 1 1 d . . . . .
H32A H 0.495194 0.544190 0.701966 0.220 Uiso 1 1 calc GR . . . .
H32B H 0.431432 0.521195 0.747198 0.220 Uiso 1 1 calc GR . . . .
H32C H 0.562545 0.514504 0.755444 0.220 Uiso 1 1 calc GR . . . .
C33 C 1.1745(6) 0.9521(3) 0.8896(4) 0.119(3) Uani 1 1 d . . . . .
H33A H 1.129969 0.981729 0.866086 0.179 Uiso 1 1 calc GR . . . .
H33B H 1.252227 0.964208 0.895257 0.179 Uiso 1 1 calc GR . . . .
H33C H 1.150021 0.950987 0.923791 0.179 Uiso 1 1 calc GR . . . .
C34 C 1.1411(3) 0.78710(18) 0.79917(15) 0.0450(8) Uani 1 1 d . . . . .
H34A H 1.166623 0.747122 0.815062 0.054 Uiso 1 1 calc R . . . .
H34B H 1.203930 0.815847 0.807377 0.054 Uiso 1 1 calc R . . . .
C35 C 1.1121(3) 0.77889(19) 0.73758(17) 0.0511(9) Uani 1 1 d . . . . .
C36 C 1.0653(3) 0.82829(19) 0.70206(17) 0.0473(9) Uani 1 1 d . . . . .
C37 C 1.0470(3) 0.8875(2) 0.72260(15) 0.0502(9) Uani 1 1 d . . . . .
H37 H 1.069011 0.894847 0.759594 0.060 Uiso 1 1 calc R . . . .
C38 C 0.9970(3) 0.93551(19) 0.68927(17) 0.0505(9) Uani 1 1 d . . . . .
C39 C 0.9739(4) 0.9953(2) 0.70955(17) 0.0560(10) Uani 1 1 d . . . . .
H39 H 0.995162 1.003111 0.746506 0.067 Uiso 1 1 calc R . . . .
C40 C 0.9221(4) 1.0412(2) 0.67688(17) 0.0553(10) Uani 1 1 d . . . . .
H40 H 0.908033 1.079550 0.691589 0.066 Uiso 1 1 calc R . . . .
C41 C 0.8890(3) 1.03065(19) 0.61998(16) 0.0506(9) Uani 1 1 d . . . . .
C42 C 0.9067(3) 0.97485(19) 0.59651(16) 0.0484(9) Uani 1 1 d . . . . .
C43 C 0.9643(3) 0.92629(18) 0.63235(16) 0.0452(8) Uani 1 1 d . . . . .
C44 C 0.9869(3) 0.8694(2) 0.61152(15) 0.0485(9) Uani 1 1 d . . . . .
H44 H 0.968818 0.863381 0.574202 0.058 Uiso 1 1 calc R . . . .
C45 C 1.0360(3) 0.82053(18) 0.64420(18) 0.0496(9) Uani 1 1 d . . . . .
C46 C 1.0601(4) 0.7609(2) 0.6238(2) 0.0573(10) Uani 1 1 d . . . . .
H46 H 1.044504 0.754018 0.586590 0.069 Uiso 1 1 calc R . . . .
C47 C 1.1057(4) 0.7135(2) 0.65757(19) 0.0597(11) Uani 1 1 d . . . . .
H47 H 1.119297 0.674859 0.643111 0.072 Uiso 1 1 calc R . . . .
C48 C 1.1323(4) 0.7231(2) 0.71484(18) 0.0542(10) Uani 1 1 d . . . . .
C49 C 1.2054(5) 0.6189(2) 0.7255(3) 0.0726(14) Uani 1 1 d . . . . .
H49A H 1.261796 0.627443 0.704292 0.109 Uiso 1 1 calc GR . . . .
H49B H 1.140568 0.600856 0.702807 0.109 Uiso 1 1 calc GR . . . .
H49C H 1.234826 0.590320 0.754133 0.109 Uiso 1 1 calc GR . . . .
C50 C 0.7922(5) 1.1290(2) 0.6115(2) 0.0753(14) Uani 1 1 d . . . . .
H50A H 0.756724 1.157200 0.583765 0.113 Uiso 1 1 calc GR . . . .
H50B H 0.851032 1.150492 0.635630 0.113 Uiso 1 1 calc GR . . . .
H50C H 0.737498 1.113966 0.631590 0.113 Uiso 1 1 calc GR . . . .
C51 C 0.8740(3) 0.96348(18) 0.53573(14) 0.0420(8) Uani 1 1 d . . . . .
H51A H 0.844166 1.002137 0.518643 0.050 Uiso 1 1 calc R . . . .
H51B H 0.941777 0.953662 0.522066 0.050 Uiso 1 1 calc R . . . .
C52 C 0.7892(3) 0.9125(2) 0.51790(15) 0.0505(9) Uani 1 1 d . . . . .
C53 C 0.8143(4) 0.8620(2) 0.48861(17) 0.0550(10) Uani 1 1 d . . . . .
C54 C 0.7343(4) 0.8144(2) 0.47011(18) 0.0600(11) Uani 1 1 d . . . . .
H54 H 0.753933 0.781451 0.449666 0.072 Uiso 1 1 calc R . . . .
C55 C 0.6290(4) 0.8167(2) 0.48205(17) 0.0562(10) Uani 1 1 d . . . . .
H55 H 0.578569 0.784501 0.470518 0.067 Uiso 1 1 calc R . . . .
C56 C 0.5939(4) 0.86855(19) 0.51245(14) 0.0485(9) Uani 1 1 d . . . . .
C57 C 0.4875(3) 0.87270(19) 0.52507(15) 0.0498(9) Uani 1 1 d . . . . .
H57 H 0.435999 0.840702 0.514646 0.060 Uiso 1 1 calc R . . . .
C58 C 0.4561(3) 0.9242(2) 0.55325(14) 0.0467(9) Uani 1 1 d . . . . .
C59 C 0.3462(3) 0.92740(19) 0.56677(15) 0.0470(9) Uani 1 1 d . . . . .
C60 C 0.3178(4) 0.98068(19) 0.59152(17) 0.0504(9) Uani 1 1 d . . . . .
C61 C 0.3965(4) 1.0307(2) 0.60444(18) 0.0547(10) Uani 1 1 d . . . . .
H61 H 0.375255 1.066757 0.620535 0.066 Uiso 1 1 calc R . . . .
C62 C 0.5011(4) 1.0262(2) 0.59356(18) 0.0563(10) Uani 1 1 d . . . . .
H62 H 0.551170 1.058922 0.603585 0.068 Uiso 1 1 calc R . . . .
C63 C 0.5379(4) 0.97293(18) 0.56716(15) 0.0478(9) Uani 1 1 d . . . . .
C64 C 0.6443(3) 0.96769(19) 0.55494(15) 0.0481(9) Uani 1 1 d . . . . .
H64 H 0.695892 0.999800 0.564738 0.058 Uiso 1 1 calc R . . . .
C65 C 0.6758(3) 0.9160(2) 0.52856(15) 0.0469(9) Uani 1 1 d . . . . .
C66 C 0.9542(5) 0.8103(3) 0.4482(3) 0.100(2) Uani 1 1 d . . . . .
H66A H 0.912647 0.810856 0.411577 0.150 Uiso 1 1 calc GR . . . .
H66B H 0.940496 0.771625 0.465166 0.150 Uiso 1 1 calc GR . . . .
H66C H 1.033072 0.814158 0.447849 0.150 Uiso 1 1 calc GR . . . .
C67 C 0.1842(5) 1.0378(2) 0.6301(2) 0.0724(14) Uani 1 1 d . . . . .
H67A H 0.202701 1.074708 0.611939 0.109 Uiso 1 1 calc GR . . . .
H67B H 0.225016 1.037682 0.666802 0.109 Uiso 1 1 calc GR . . . .
H67C H 0.104884 1.037209 0.630095 0.109 Uiso 1 1 calc GR . . . .
C68 C 0.2596(3) 0.87507(17) 0.55458(15) 0.0433(8) Uani 1 1 d . . . . .
H68A H 0.236778 0.871544 0.515527 0.052 Uiso 1 1 calc R . . . .
H68B H 0.193644 0.887054 0.568936 0.052 Uiso 1 1 calc R . . . .
N1 N 0.7514(6) 0.9602(3) 0.7783(4) 0.125(2) Uani 1 1 d . . . . .
N2 N 0.6732(11) 0.6557(6) 0.5752(5) 0.194(5) Uani 1 1 d . . . . .
C69 C 0.7157(6) 0.9235(4) 0.7485(4) 0.104(2) Uani 1 1 d . . . . .
C70 C 0.6590(7) 0.8766(5) 0.7125(5) 0.146(4) Uani 1 1 d . . . . .
H70A H 0.619036 0.848863 0.732849 0.175 Uiso 1 1 calc R . . . .
H70B H 0.603749 0.896718 0.684816 0.175 Uiso 1 1 calc R . . . .
C71 C 0.7331(5) 0.8401(4) 0.6866(3) 0.097(2) Uani 1 1 d . . . . .
H71A H 0.792641 0.823434 0.714231 0.117 Uiso 1 1 calc R . . . .
H71B H 0.767661 0.867387 0.663559 0.117 Uiso 1 1 calc R . . . .
C72 C 0.6767(6) 0.7863(5) 0.6524(3) 0.112(3) Uani 1 1 d . . . . .
H72A H 0.646920 0.757068 0.675627 0.134 Uiso 1 1 calc R . . . .
H72B H 0.614030 0.802254 0.626012 0.134 Uiso 1 1 calc R . . . .
C73 C 0.7545(7) 0.7531(5) 0.6237(4) 0.126(3) Uani 1 1 d . . . . .
H73A H 0.777570 0.781761 0.598005 0.151 Uiso 1 1 calc R . . . .
H73B H 0.821170 0.742183 0.650030 0.151 Uiso 1 1 calc R . . . .
C74 C 0.7138(10) 0.6991(6) 0.5959(4) 0.135(3) Uani 1 1 d . . . . .

loop_
_atom_site_aniso_label
_atom_site_aniso_U_11
_atom_site_aniso_U_22
_atom_site_aniso_U_33
_atom_site_aniso_U_23
_atom_site_aniso_U_13
_atom_site_aniso_U_12
O1 0.073(2) 0.0532(16) 0.0472(15) -0.0092(13) -0.0037(13) -0.0086(14)
O2 0.086(2) 0.0588(18) 0.0484(16) 0.0021(14) 0.0126(15) 0.0002(15)
O3 0.0560(18) 0.0436(16) 0.106(3) -0.0026(16) 0.0140(17) -0.0095(13)
O4 0.0545(17) 0.0595(17) 0.0625(17) -0.0116(14) 0.0022(13) -0.0052(13)
O5 0.0666(18) 0.0421(14) 0.0678(18) 0.0074(13) 0.0263(15) 0.0115(13)
O6 0.083(2) 0.0468(15) 0.0443(14) 0.0021(12) 0.0077(14) -0.0027(14)
O7 0.0581(18) 0.074(2) 0.0603(17) -0.0170(15) 0.0248(14) -0.0028(14)
O8 0.0464(15) 0.0484(15) 0.0700(18) -0.0068(13) 0.0150(13) 0.0032(12)
C1 0.045(2) 0.049(2) 0.055(2) -0.0019(17) 0.0092(17) -0.0024(16)
C2 0.057(2) 0.054(2) 0.057(2) -0.0008(19) 0.0020(19) -0.0096(18)
C3 0.065(3) 0.051(2) 0.069(3) -0.010(2) 0.014(2) -0.0023(19)
C4 0.066(3) 0.044(2) 0.067(3) -0.001(2) 0.009(2) 0.0047(19)
C5 0.048(2) 0.047(2) 0.056(2) -0.0040(17) 0.0172(17) -0.0069(16)
C6 0.043(2) 0.041(2) 0.072(3) 0.0174(19) 0.0122(18) 0.0030(15)
C7 0.0385(18) 0.056(2) 0.0442(19) 0.0087(17) 0.0071(15) -0.0094(15)
C8 0.043(2) 0.055(2) 0.054(2) 0.0072(18) 0.0092(16) -0.0031(16)
C9 0.048(2) 0.059(2) 0.052(2) 0.0050(19) 0.0104(17) -0.0020(18)
C10 0.057(2) 0.059(2) 0.058(2) -0.001(2) 0.015(2) -0.0033(19)
C11 0.051(2) 0.051(2) 0.061(2) 0.0043(19) 0.0106(19) -0.0003(17)
C12 0.0386(18) 0.045(2) 0.063(2) -0.0040(18) 0.0182(17) -0.0095(15)
C13 0.0394(19) 0.0394(19) 0.069(3) 0.0162(18) 0.0058(17) 0.0004(15)
C14 0.0392(19) 0.057(2) 0.050(2) 0.0075(18) 0.0081(15) -0.0076(16)
C15 0.207(10) 0.070(4) 0.081(4) -0.025(3) -0.023(5) 0.008(5)
C16 0.124(5) 0.089(4) 0.064(3) -0.005(3) -0.006(3) 0.010(4)
C17 0.045(2) 0.048(2) 0.049(2) 0.0084(17) 0.0059(16) -0.0026(16)
C18 0.053(2) 0.048(2) 0.060(2) 0.0115(19) 0.0064(19) 0.0038(17)
C19 0.049(2) 0.050(2) 0.073(3) 0.009(2) 0.000(2) 0.0005(18)
C20 0.058(3) 0.049(2) 0.077(3) -0.003(2) 0.003(2) 0.0017(19)
C21 0.069(3) 0.052(2) 0.066(3) 0.000(2) 0.015(2) 0.009(2)
C22 0.056(2) 0.0413(19) 0.0438(19) 0.0058(16) 0.0094(16) 0.0079(16)
C23 0.0428(19) 0.054(2) 0.0465(19) 0.0147(17) 0.0093(15) 0.0035(16)
C24 0.047(2) 0.056(2) 0.0430(19) 0.0140(17) -0.0031(15) -0.0022(17)
C25 0.051(2) 0.050(2) 0.0450(19) 0.0038(17) 0.0064(16) 0.0013(17)
C26 0.049(2) 0.058(2) 0.052(2) 0.0024(19) 0.0073(17) 0.0004(18)
C27 0.057(3) 0.060(2) 0.057(2) -0.011(2) 0.0067(19) -0.0024(19)
C28 0.053(2) 0.066(3) 0.055(2) -0.005(2) 0.0131(19) 0.0033(19)
C29 0.067(3) 0.048(2) 0.0378(18) 0.0047(16) 0.0016(17) 0.0071(18)
C30 0.056(2) 0.066(3) 0.0423(19) 0.0139(18) 0.0141(17) 0.024(2)
C31 0.0375(18) 0.054(2) 0.0434(19) 0.0148(17) -0.0021(14) -0.0031(15)
C32 0.079(4) 0.059(3) 0.303(14) -0.068(6) 0.041(6) -0.025(3)
C33 0.082(4) 0.092(4) 0.187(8) -0.076(5) 0.036(5) -0.029(3)
C34 0.0412(19) 0.045(2) 0.0481(19) 0.0040(16) 0.0076(15) 0.0010(15)
C35 0.049(2) 0.051(2) 0.056(2) -0.0007(18) 0.0182(17) 0.0008(17)
C36 0.0372(18) 0.051(2) 0.055(2) 0.0111(17) 0.0106(16) -0.0019(15)
C37 0.044(2) 0.070(3) 0.0364(18) -0.0046(18) 0.0070(15) -0.0104(18)
C38 0.046(2) 0.047(2) 0.061(2) -0.0101(18) 0.0159(17) -0.0055(16)
C39 0.066(3) 0.056(2) 0.047(2) -0.0028(19) 0.0136(18) 0.0029(19)
C40 0.062(3) 0.053(2) 0.047(2) -0.0054(18) 0.0028(18) 0.0032(19)
C41 0.049(2) 0.053(2) 0.048(2) 0.0041(18) 0.0030(16) -0.0025(17)
C42 0.050(2) 0.051(2) 0.0440(19) 0.0001(16) 0.0080(16) -0.0073(16)
C43 0.0342(17) 0.048(2) 0.053(2) 0.0065(17) 0.0083(15) -0.0040(14)
C44 0.044(2) 0.065(2) 0.0362(17) 0.0018(17) 0.0067(15) -0.0174(17)
C45 0.043(2) 0.046(2) 0.064(2) -0.0103(18) 0.0198(17) -0.0085(15)
C46 0.053(2) 0.057(2) 0.065(3) -0.010(2) 0.0206(19) -0.0031(19)
C47 0.068(3) 0.051(2) 0.062(3) 0.000(2) 0.018(2) 0.005(2)
C48 0.053(2) 0.054(2) 0.060(2) 0.0011(19) 0.0191(19) 0.0041(18)
C49 0.080(3) 0.049(2) 0.100(4) -0.003(2) 0.044(3) 0.006(2)
C50 0.100(4) 0.059(3) 0.063(3) 0.001(2) 0.007(3) 0.015(3)
C51 0.0409(18) 0.051(2) 0.0352(17) -0.0002(15) 0.0090(14) -0.0016(15)
C52 0.049(2) 0.062(2) 0.0400(18) -0.0042(17) 0.0085(16) 0.0038(18)
C53 0.048(2) 0.071(3) 0.046(2) -0.0094(19) 0.0074(17) -0.0022(19)
C54 0.059(3) 0.074(3) 0.049(2) -0.015(2) 0.0134(19) 0.001(2)
C55 0.057(2) 0.061(2) 0.051(2) -0.0159(19) 0.0090(18) -0.0095(19)
C56 0.061(2) 0.049(2) 0.0327(17) -0.0076(15) 0.0026(16) -0.0023(17)
C57 0.050(2) 0.053(2) 0.0410(19) 0.0029(17) -0.0061(16) -0.0138(17)
C58 0.0392(18) 0.063(2) 0.0378(17) 0.0123(17) 0.0059(14) 0.0080(16)
C59 0.047(2) 0.049(2) 0.0428(18) 0.0054(16) 0.0016(15) 0.0039(16)
C60 0.052(2) 0.049(2) 0.051(2) 0.0047(17) 0.0103(17) 0.0025(17)
C61 0.051(2) 0.053(2) 0.062(2) -0.0037(19) 0.0153(19) 0.0011(17)
C62 0.059(3) 0.050(2) 0.060(2) -0.0049(19) 0.0123(19) -0.0078(18)
C63 0.065(2) 0.0420(19) 0.0354(17) 0.0024(15) 0.0064(16) 0.0086(17)
C64 0.051(2) 0.052(2) 0.0380(17) 0.0028(16) -0.0020(15) -0.0154(17)
C65 0.0398(19) 0.060(2) 0.0415(18) 0.0082(17) 0.0090(15) 0.0052(16)
C66 0.055(3) 0.121(5) 0.131(5) -0.076(4) 0.035(3) -0.012(3)
C67 0.063(3) 0.068(3) 0.093(4) -0.023(3) 0.030(3) -0.008(2)
C68 0.0378(18) 0.047(2) 0.0424(18) 0.0010(16) 0.0003(14) -0.0027(15)
N1 0.100(5) 0.091(4) 0.180(8) 0.014(5) 0.020(5) 0.018(4)
N2 0.185(10) 0.210(11) 0.168(9) -0.059(9) -0.017(8) 0.014(9)
C69 0.074(4) 0.095(5) 0.138(7) 0.012(5) 0.006(4) -0.008(4)
C70 0.074(5) 0.160(8) 0.198(11) 0.051(8) 0.012(6) 0.012(5)
C71 0.062(3) 0.112(5) 0.113(5) 0.036(4) 0.005(3) -0.005(3)
C72 0.071(4) 0.182(8) 0.080(4) 0.023(5) 0.007(3) 0.002(4)
C73 0.084(5) 0.186(9) 0.105(5) -0.001(6) 0.007(4) -0.031(5)
C74 0.144(8) 0.141(8) 0.109(6) -0.011(6) -0.006(6) -0.018(7)

loop_
_atom_type_symbol
_atom_type_description
_atom_type_scat_dispersion_real
_atom_type_scat_dispersion_imag
_atom_type_scat_source
C C 0.0181 0.0091 'International Tables Vol C Tables 4.2.6.8 and 6.1.1.4'
H H 0.0000 0.0000 'International Tables Vol C Tables 4.2.6.8 and 6.1.1.4'
N N 0.0311 0.0180 'International Tables Vol C Tables 4.2.6.8 and 6.1.1.4'
O O 0.0492 0.0322 'International Tables Vol C Tables 4.2.6.8 and 6.1.1.4'

loop_
_geom_angle_atom_site_label_1
_geom_angle_atom_site_label_2
_geom_angle_atom_site_label_3
_geom_angle
_geom_angle_site_symmetry_1
_geom_angle_site_symmetry_3
_geom_angle_publ_flag
C2 O1 C15 118.0(4) . . ?
C9 O2 C16 118.9(4) . . ?
C19 O3 C32 119.8(5) . . ?
C26 O4 C33 120.2(4) . . ?
C48 O5 C49 119.1(4) . . ?
C41 O6 C50 117.8(3) . . ?
C53 O7 C66 121.2(4) . . ?
C60 O8 C67 119.1(3) . . ?
C2 C1 C14 117.1(4) . . ?
C2 C1 C68 121.2(4) . . ?
C14 C1 C68 121.7(4) . . ?
O1 C2 C1 117.2(4) . . ?
O1 C2 C3 120.1(4) . . ?
C1 C2 C3 122.6(4) . . ?
C4 C3 C2 119.7(4) . . ?
C3 C4 C5 122.1(4) . . ?
C4 C5 C14 116.7(4) . . ?
C6 C5 C4 123.1(4) . . ?
C6 C5 C14 120.1(4) . . ?
C7 C6 C5 122.1(4) . . ?
C6 C7 C8 119.7(4) . . ?
C6 C7 C12 117.5(3) . . ?
C12 C7 C8 122.8(4) . . ?
C7 C8 C17 121.2(4) . . ?
C9 C8 C7 116.7(4) . . ?
C9 C8 C17 122.0(4) . . ?
O2 C9 C10 120.5(4) . . ?
C8 C9 O2 116.9(4) . . ?
C8 C9 C10 122.6(4) . . ?
C11 C10 C9 120.5(4) . . ?
C10 C11 C12 121.4(4) . . ?
C7 C12 C11 115.9(4) . . ?
C13 C12 C7 120.9(4) . . ?
C13 C12 C11 123.2(4) . . ?
C14 C13 C12 121.6(4) . . ?
C5 C14 C1 121.5(4) . . ?
C13 C14 C1 120.9(4) . . ?
C13 C14 C5 117.5(4) . . ?
C8 C17 C18 115.6(3) . . ?
C19 C18 C17 120.3(4) . . ?
C19 C18 C31 117.3(4) . . ?
C31 C18 C17 122.3(4) . . ?
O3 C19 C18 116.9(4) . . ?
O3 C19 C20 121.4(4) . . ?
C18 C19 C20 121.8(4) . . ?
C21 C20 C19 119.8(4) . . ?
C20 C21 C22 122.9(5) . . ?
C21 C22 C31 115.3(4) . . ?
C23 C22 C21 124.0(4) . . ?
C23 C22 C31 120.7(4) . . ?
C24 C23 C22 122.5(4) . . ?
C23 C24 C25 121.3(4) . . ?
C23 C24 C29 118.8(4) . . ?
C29 C24 C25 119.9(4) . . ?
C24 C25 C34 120.0(4) . . ?
C26 C25 C24 118.9(4) . . ?
C26 C25 C34 121.1(4) . . ?
O4 C26 C25 118.2(4) . . ?
O4 C26 C27 121.5(4) . . ?
C25 C26 C27 120.3(4) . . ?
C28 C27 C26 121.4(4) . . ?
C27 C28 C29 121.4(4) . . ?
C24 C29 C28 118.0(4) . . ?
C30 C29 C24 120.5(4) . . ?
C30 C29 C28 121.5(4) . . ?
C29 C30 C31 121.2(4) . . ?
C18 C31 C22 122.9(4) . . ?
C30 C31 C18 120.9(4) . . ?
C30 C31 C22 116.2(3) . . ?
C25 C34 C35 117.3(3) . . ?
C36 C35 C34 122.2(4) . . ?
C48 C35 C34 119.9(4) . . ?
C48 C35 C36 117.9(4) . . ?
C35 C36 C45 122.5(4) . . ?
C37 C36 C35 120.8(4) . . ?
C37 C36 C45 116.7(3) . . ?
C38 C37 C36 121.9(3) . . ?
C37 C38 C39 122.8(4) . . ?
C37 C38 C43 120.6(4) . . ?
C43 C38 C39 116.6(4) . . ?
C40 C39 C38 122.3(4) . . ?
C39 C40 C41 120.1(4) . . ?
O6 C41 C40 120.4(4) . . ?
O6 C41 C42 117.5(4) . . ?
C42 C41 C40 122.1(4) . . ?
C41 C42 C43 116.8(3) . . ?
C41 C42 C51 122.6(4) . . ?
C43 C42 C51 120.4(3) . . ?
C38 C43 C42 122.0(4) . . ?
C44 C43 C38 117.9(3) . . ?
C44 C43 C42 120.1(4) . . ?
C43 C44 C45 122.4(4) . . ?
C44 C45 C36 120.3(4) . . ?
C44 C45 C46 123.8(4) . . ?
C46 C45 C36 115.9(4) . . ?
C47 C46 C45 121.9(4) . . ?
C46 C47 C48 120.3(4) . . ?
O5 C48 C35 118.2(4) . . ?
O5 C48 C47 120.3(4) . . ?
C35 C48 C47 121.5(4) . . ?
C52 C51 C42 116.6(3) . . ?
C53 C52 C51 121.5(4) . . ?
C53 C52 C65 116.9(4) . . ?
C65 C52 C51 121.5(4) . . ?
O7 C53 C52 116.6(4) . . ?
O7 C53 C54 121.1(4) . . ?
C52 C53 C54 122.2(4) . . ?
C55 C54 C53 120.6(4) . . ?
C54 C55 C56 121.3(4) . . ?
C57 C56 C55 123.0(4) . . ?
C57 C56 C65 121.1(4) . . ?
C65 C56 C55 116.0(4) . . ?
C56 C57 C58 121.2(4) . . ?
C57 C58 C59 120.5(4) . . ?
C57 C58 C63 117.1(3) . . ?
C63 C58 C59 122.4(4) . . ?
C58 C59 C68 123.4(4) . . ?
C60 C59 C58 117.9(4) . . ?
C60 C59 C68 118.7(4) . . ?
O8 C60 C59 118.2(4) . . ?
O8 C60 C61 120.9(4) . . ?
C59 C60 C61 120.8(4) . . ?
C62 C61 C60 120.8(4) . . ?
C61 C62 C63 122.5(4) . . ?
C62 C63 C58 115.5(4) . . ?
C64 C63 C58 121.0(3) . . ?
C64 C63 C62 123.5(4) . . ?
C65 C64 C63 121.6(4) . . ?
C56 C65 C52 122.9(4) . . ?
C64 C65 C52 119.2(4) . . ?
C64 C65 C56 118.0(4) . . ?
C59 C68 C1 116.1(3) . . ?
N1 C69 C70 173.9(10) . . ?
C71 C70 C69 113.7(8) . . ?
C70 C71 C72 114.6(7) . . ?
C73 C72 C71 112.5(7) . . ?
C74 C73 C72 116.6(8) . . ?
N2 C74 C73 174.4(14) . . ?

loop_
_geom_bond_atom_site_label_1
_geom_bond_atom_site_label_2
_geom_bond_distance
_geom_bond_site_symmetry_2
_geom_bond_publ_flag
O1 C2 1.363(5) . ?
O1 C15 1.414(7) . ?
O2 C9 1.368(5) . ?
O2 C16 1.419(7) . ?
O3 C19 1.353(5) . ?
O3 C32 1.399(7) . ?
O4 C26 1.327(5) . ?
O4 C33 1.412(7) . ?
O5 C48 1.354(5) . ?
O5 C49 1.423(5) . ?
O6 C41 1.358(5) . ?
O6 C50 1.444(6) . ?
O7 C53 1.362(5) . ?
O7 C66 1.396(6) . ?
O8 C60 1.351(5) . ?
O8 C67 1.404(6) . ?
C1 C2 1.367(6) . ?
C1 C14 1.442(6) . ?
C1 C68 1.526(6) . ?
C2 C3 1.418(7) . ?
C3 C4 1.355(7) . ?
C4 C5 1.424(6) . ?
C5 C6 1.406(6) . ?
C5 C14 1.431(6) . ?
C6 C7 1.370(6) . ?
C7 C8 1.455(6) . ?
C7 C12 1.429(6) . ?
C8 C9 1.366(6) . ?
C8 C17 1.515(6) . ?
C9 C10 1.411(6) . ?
C10 C11 1.380(6) . ?
C11 C12 1.437(6) . ?
C12 C13 1.394(6) . ?
C13 C14 1.382(6) . ?
C17 C18 1.555(6) . ?
C18 C19 1.373(7) . ?
C18 C31 1.430(6) . ?
C19 C20 1.437(7) . ?
C20 C21 1.356(7) . ?
C21 C22 1.428(6) . ?
C22 C23 1.385(6) . ?
C22 C31 1.446(6) . ?
C23 C24 1.355(6) . ?
C24 C25 1.466(6) . ?
C24 C29 1.419(6) . ?
C25 C26 1.372(6) . ?
C25 C34 1.514(5) . ?
C26 C27 1.433(6) . ?
C27 C28 1.340(7) . ?
C28 C29 1.438(6) . ?
C29 C30 1.397(7) . ?
C30 C31 1.419(6) . ?
C34 C35 1.530(6) . ?
C35 C36 1.430(6) . ?
C35 C48 1.366(6) . ?
C36 C37 1.401(6) . ?
C36 C45 1.438(6) . ?
C37 C38 1.390(6) . ?
C38 C39 1.425(6) . ?
C38 C43 1.422(6) . ?
C39 C40 1.355(6) . ?
C40 C41 1.427(6) . ?
C41 C42 1.367(6) . ?
C42 C43 1.463(6) . ?
C42 C51 1.522(5) . ?
C43 C44 1.373(6) . ?
C44 C45 1.392(6) . ?
C45 C46 1.426(6) . ?
C46 C47 1.370(7) . ?
C47 C48 1.427(6) . ?
C51 C52 1.508(6) . ?
C52 C53 1.373(6) . ?
C52 C65 1.450(5) . ?
C53 C54 1.421(7) . ?
C54 C55 1.364(6) . ?
C55 C56 1.455(6) . ?
C56 C57 1.386(6) . ?
C56 C65 1.423(6) . ?
C57 C58 1.401(6) . ?
C58 C59 1.436(5) . ?
C58 C63 1.435(6) . ?
C59 C60 1.373(6) . ?
C59 C68 1.526(5) . ?
C60 C61 1.429(6) . ?
C61 C62 1.348(6) . ?
C62 C63 1.432(6) . ?
C63 C64 1.383(6) . ?
C64 C65 1.379(6) . ?
N1 C69 1.115(11) . ?
N2 C74 1.131(14) . ?
C69 C70 1.436(15) . ?
C70 C71 1.434(13) . ?
C71 C72 1.520(12) . ?
C72 C73 1.470(12) . ?
C73 C74 1.392(14) . ?
